data_7717612
loop_
_publ_author_name
'Zhang, Lixin'
'Jiang, Wen'

_publ_section_title
;
 Phosphaguanidinate Yttrium Carbene, Carbyne and Carbide Complexes: Three
 Distinct C1 Functionalities
;
_journal_name_full 'Dalton Transactions'
_journal_paper_doi 10.1039/D4DT03060E
_journal_year 2024
_chemical_formula_moiety 'C64 H85 Lu N4 P'
_chemical_formula_sum 'C64 H85 Lu N4 P'
_chemical_formula_weight 1116.29
_space_group_crystal_system monoclinic
_space_group_IT_number 14
_space_group_name_Hall '-P 2ybc'
_space_group_name_H-M_alt 'P 1 21/c 1'
_atom_sites_solution_hydrogens geom
_atom_sites_solution_primary iterative
_audit_block_doi 10.5517/ccdc.csd.cc2l67km
_audit_creation_date 2024-10-07
_audit_creation_method
;
Olex2 1.2
(compiled 2018.05.29 svn.r3508 for OlexSys, GUI svn.r5506)
;
_audit_update_record
;
2024-10-08 deposited with the CCDC.	2024-12-02 downloaded from the CCDC.
;
_cell_angle_alpha 90
_cell_angle_beta 98.79(3)
_cell_angle_gamma 90
_cell_formula_units_Z 4
_cell_length_a 12.962(8)
_cell_length_b 19.845(12)
_cell_length_c 22.439(14)
_cell_measurement_reflns_used 9940
_cell_measurement_temperature 198(2)
_cell_measurement_theta_max 26.970
_cell_measurement_theta_min 2.240
_cell_volume 5704(6)
_computing_cell_refinement 'SAINT V8.38A (?, 2016)'
_computing_data_reduction 'SAINT V8.38A (?, 2016)'
_computing_molecular_graphics 'Olex2 (Dolomanov et al., 2009)'
_computing_publication_material 'Olex2 (Dolomanov et al., 2009)'
_computing_structure_refinement 'ShelXL (Sheldrick, 2015)'
_computing_structure_solution 'olex2.solve (Bourhis et al., 2015)'
_diffrn_ambient_temperature 198.0
_diffrn_measured_fraction_theta_full 0.999
_diffrn_measured_fraction_theta_max 0.999
_diffrn_measurement_device_type 'Bruker APEX-II CCD'
_diffrn_measurement_method '\f and \w scans'
_diffrn_radiation_type MoK\a
_diffrn_radiation_wavelength 0.71073
_diffrn_reflns_av_R_equivalents 0.0817
_diffrn_reflns_av_unetI/netI 0.0536
_diffrn_reflns_Laue_measured_fraction_full 0.999
_diffrn_reflns_Laue_measured_fraction_max 0.999
_diffrn_reflns_limit_h_max 15
_diffrn_reflns_limit_h_min -15
_diffrn_reflns_limit_k_max 23
_diffrn_reflns_limit_k_min -23
_diffrn_reflns_limit_l_max 26
_diffrn_reflns_limit_l_min -25
_diffrn_reflns_number 59596
_diffrn_reflns_point_group_measured_fraction_full 0.999
_diffrn_reflns_point_group_measured_fraction_max 0.999
_diffrn_reflns_theta_full 25.049
_diffrn_reflns_theta_max 25.049
_diffrn_reflns_theta_min 2.207
_diffrn_standards_number 0
_exptl_absorpt_coefficient_mu 1.801
_exptl_absorpt_correction_T_max 0.7455
_exptl_absorpt_correction_T_min 0.6372
_exptl_absorpt_correction_type multi-scan
_exptl_absorpt_process_details
'SADABS-2016/2 (Bruker,2016/2) was used for absorption correction. wR2(int) was 0.1605 before and 0.0828 after correction. The Ratio of minimum to maximum transmission is 0.8547. The \l/2 correction factor is Not present.'
_exptl_crystal_colour colourless
_exptl_crystal_colour_primary colourless
_exptl_crystal_density_diffrn 1.300
_exptl_crystal_description block
_exptl_crystal_F_000 2332
_exptl_crystal_size_max 0.22
_exptl_crystal_size_mid 0.1
_exptl_crystal_size_min 0.03
_refine_diff_density_max 0.905
_refine_diff_density_min -0.898
_refine_diff_density_rms 0.090
_refine_ls_extinction_method none
_refine_ls_goodness_of_fit_ref 1.051
_refine_ls_hydrogen_treatment constr
_refine_ls_matrix_type full
_refine_ls_number_parameters 649
_refine_ls_number_reflns 10112
_refine_ls_number_restraints 0
_refine_ls_restrained_S_all 1.051
_refine_ls_R_factor_all 0.0566
_refine_ls_R_factor_gt 0.0320
_refine_ls_shift/su_max 0.002
_refine_ls_shift/su_mean 0.000
_refine_ls_structure_factor_coef Fsqd
_refine_ls_weighting_details 'w=1/[\s^2^(Fo^2^)+(0.0257P)^2^+4.3789P] where P=(Fo^2^+2Fc^2^)/3'
_refine_ls_weighting_scheme calc
_refine_ls_wR_factor_gt 0.0654
_refine_ls_wR_factor_ref 0.0778
_reflns_Friedel_coverage 0.000
_reflns_number_gt 7665
_reflns_number_total 10112
_reflns_threshold_expression 'I > 2\s(I)'
_cod_data_source_file d4dt03060e2.cif
_cod_data_source_block mo_220627a_1_a
_cod_database_code 7717612
_shelx_shelxl_version_number 2018/3
_shelx_space_group_comment
;
The symmetry employed for this shelxl refinement is uniquely defined
by the following loop, which should always be used as a source of
symmetry information in preference to the above space-group names.
They are only intended as comments.
;
_shelx_estimated_absorpt_t_max 0.948
_shelx_estimated_absorpt_t_min 0.693
_olex2_refinement_description
;
1. Fixed Uiso
 At 1.2 times of:
  All C(H) groups
 At 1.5 times of:
  All C(H,H,H) groups
2.a Ternary CH refined with riding coordinates:
 C9(H9), C12(H12), C21(H21), C24(H24), C33(H33), C47(H47), C50(H50), C59(H59),
 C62(H62)
2.b Aromatic/amide H refined with riding coordinates:
 C5(H5), C6(H6), C7(H7), C17(H17), C18(H18), C19(H19), C28(H28), C29(H29),
 C30(H30), C31(H31), C32(H32), C34(H34), C35(H35), C36(H36), C37(H37), C38(H38),
  C43(H43), C44(H44), C45(H45), C55(H55), C56(H56), C57(H57)
2.c Idealised Me refined as rotating group:
 C1(H1a,H1b,H1c), C10(H10a,H10b,H10c), C11(H11a,H11b,H11c), C13(H13a,H13b,
 H13c), C14(H14a,H14b,H14c), C22(H22a,H22b,H22c), C23(H23a,H23b,H23c), C25(H25a,
 H25b,H25c), C26(H26a,H26b,H26c), C40(H40a,H40b,H40c), C48(H48a,H48b,H48c),
 C49(H49a,H49b,H49c), C51(H51a,H51b,H51c), C52(H52a,H52b,H52c), C60(H60a,H60b,
 H60c), C61(H61a,H61b,H61c), C63(H63a,H63b,H63c), C64(H64a,H64b,H64c)
;
_olex2_submission_special_instructions 'No special instructions were received'

loop_
_space_group_symop_operation_xyz
'x, y, z'
'-x, y+1/2, -z+1/2'
'-x, -y, -z'
'x, -y-1/2, z-1/2'

loop_
_atom_site_label
_atom_site_type_symbol
_atom_site_fract_x
_atom_site_fract_y
_atom_site_fract_z
_atom_site_U_iso_or_equiv
_atom_site_adp_type
_atom_site_occupancy
_atom_site_site_symmetry_order
_atom_site_calc_flag
_atom_site_refinement_flags_posn
_atom_site_refinement_flags_adp
_atom_site_refinement_flags_occupancy
_atom_site_disorder_assembly
_atom_site_disorder_group
Lu1 Lu 0.63655(2) 0.75723(2) 0.33580(2) 0.02225(6) Uani 1 1 d . . . . .
C1 C 0.5950(4) 0.8249(2) 0.2519(2) 0.0498(13) Uani 1 1 d . . . . .
H1A H 0.519131 0.831000 0.243351 0.075 Uiso 1 1 calc GR . . . .
H1B H 0.619289 0.803516 0.217166 0.075 Uiso 1 1 calc GR . . . .
H1C H 0.628876 0.868847 0.259463 0.075 Uiso 1 1 calc GR . . . .
C2 C 0.8486(3) 0.74864(17) 0.36966(16) 0.0213(8) Uani 1 1 d . . . . .
C3 C 0.8212(3) 0.62634(17) 0.36011(19) 0.0244(9) Uani 1 1 d . . . . .
C4 C 0.8235(3) 0.59948(18) 0.3021(2) 0.0287(10) Uani 1 1 d . . . . .
C5 C 0.8534(3) 0.5324(2) 0.2979(2) 0.0404(12) Uani 1 1 d . . . . .
H5 H 0.856914 0.513441 0.259348 0.048 Uiso 1 1 calc R . . . .
C6 C 0.8779(4) 0.4932(2) 0.3488(3) 0.0447(13) Uani 1 1 d . . . . .
H6 H 0.899193 0.447753 0.345149 0.054 Uiso 1 1 calc R . . . .
C7 C 0.8716(3) 0.5194(2) 0.4044(2) 0.0401(12) Uani 1 1 d . . . . .
H7 H 0.888436 0.491731 0.439107 0.048 Uiso 1 1 calc R . . . .
C8 C 0.8410(3) 0.58604(18) 0.4114(2) 0.0293(10) Uani 1 1 d . . . . .
C9 C 0.8254(4) 0.6108(2) 0.4736(2) 0.0369(11) Uani 1 1 d . . . . .
H9 H 0.818175 0.660907 0.471523 0.044 Uiso 1 1 calc R . . . .
C10 C 0.9158(4) 0.5944(3) 0.5227(2) 0.0545(14) Uani 1 1 d . . . . .
H10A H 0.921393 0.545448 0.527829 0.082 Uiso 1 1 calc GR . . . .
H10B H 0.903709 0.615190 0.560623 0.082 Uiso 1 1 calc GR . . . .
H10C H 0.980668 0.612036 0.511301 0.082 Uiso 1 1 calc GR . . . .
C11 C 0.7251(4) 0.5823(2) 0.4909(2) 0.0460(12) Uani 1 1 d . . . . .
H11A H 0.665222 0.599163 0.462862 0.069 Uiso 1 1 calc GR . . . .
H11B H 0.718617 0.596519 0.532009 0.069 Uiso 1 1 calc GR . . . .
H11C H 0.726792 0.533021 0.489015 0.069 Uiso 1 1 calc GR . . . .
C12 C 0.7922(3) 0.6412(2) 0.2464(2) 0.0359(11) Uani 1 1 d . . . . .
H12 H 0.811569 0.688992 0.256943 0.043 Uiso 1 1 calc R . . . .
C13 C 0.8452(4) 0.6220(3) 0.1925(2) 0.0577(15) Uani 1 1 d . . . . .
H13A H 0.921081 0.621839 0.204718 0.087 Uiso 1 1 calc GR . . . .
H13B H 0.826468 0.654712 0.159980 0.087 Uiso 1 1 calc GR . . . .
H13C H 0.822018 0.576949 0.178302 0.087 Uiso 1 1 calc GR . . . .
C14 C 0.6741(4) 0.6387(2) 0.2289(2) 0.0515(13) Uani 1 1 d . . . . .
H14A H 0.653762 0.595078 0.210254 0.077 Uiso 1 1 calc GR . . . .
H14B H 0.651464 0.674933 0.200202 0.077 Uiso 1 1 calc GR . . . .
H14C H 0.641030 0.644460 0.265044 0.077 Uiso 1 1 calc GR . . . .
C15 C 0.8505(3) 0.86993(17) 0.35887(19) 0.0239(9) Uani 1 1 d . . . . .
C16 C 0.8559(3) 0.91554(18) 0.40758(19) 0.0274(10) Uani 1 1 d . . . . .
C17 C 0.9114(4) 0.9750(2) 0.4037(2) 0.0411(12) Uani 1 1 d . . . . .
H17 H 0.917041 1.006343 0.436101 0.049 Uiso 1 1 calc R . . . .
C18 C 0.9580(4) 0.9896(2) 0.3547(2) 0.0483(13) Uani 1 1 d . . . . .
H18 H 0.998556 1.029431 0.354309 0.058 Uiso 1 1 calc R . . . .
C19 C 0.9467(4) 0.9473(2) 0.3061(2) 0.0421(12) Uani 1 1 d . . . . .
H19 H 0.976617 0.959391 0.271488 0.051 Uiso 1 1 calc R . . . .
C20 C 0.8923(3) 0.88701(18) 0.3064(2) 0.0320(10) Uani 1 1 d . . . . .
C21 C 0.8756(4) 0.8460(2) 0.2487(2) 0.0409(12) Uani 1 1 d . . . . .
H21 H 0.831134 0.806219 0.255066 0.049 Uiso 1 1 calc R . . . .
C22 C 0.9781(4) 0.8198(3) 0.2305(3) 0.0647(16) Uani 1 1 d . . . . .
H22A H 1.021495 0.858014 0.222142 0.097 Uiso 1 1 calc GR . . . .
H22B H 0.962393 0.791729 0.194308 0.097 Uiso 1 1 calc GR . . . .
H22C H 1.015651 0.792856 0.263514 0.097 Uiso 1 1 calc GR . . . .
C23 C 0.8196(4) 0.8865(2) 0.1964(2) 0.0517(13) Uani 1 1 d . . . . .
H23A H 0.755117 0.905260 0.207336 0.078 Uiso 1 1 calc GR . . . .
H23B H 0.802584 0.857200 0.161070 0.078 Uiso 1 1 calc GR . . . .
H23C H 0.864798 0.923277 0.186810 0.078 Uiso 1 1 calc GR . . . .
C24 C 0.7961(4) 0.90368(19) 0.4585(2) 0.0349(11) Uani 1 1 d . . . . .
H24 H 0.795387 0.854065 0.466232 0.042 Uiso 1 1 calc R . . . .
C25 C 0.8395(4) 0.9381(2) 0.5170(2) 0.0567(15) Uani 1 1 d . . . . .
H25A H 0.913089 0.925932 0.528467 0.085 Uiso 1 1 calc GR . . . .
H25B H 0.800014 0.923754 0.548757 0.085 Uiso 1 1 calc GR . . . .
H25C H 0.833394 0.987089 0.511879 0.085 Uiso 1 1 calc GR . . . .
C26 C 0.6838(4) 0.9264(2) 0.4388(2) 0.0490(13) Uani 1 1 d . . . . .
H26A H 0.682603 0.974703 0.429824 0.074 Uiso 1 1 calc GR . . . .
H26B H 0.642864 0.917561 0.471239 0.074 Uiso 1 1 calc GR . . . .
H26C H 0.653694 0.901378 0.402600 0.074 Uiso 1 1 calc GR . . . .
C27 C 1.0206(3) 0.78811(19) 0.4588(2) 0.0327(10) Uani 1 1 d . . . . .
C28 C 0.9611(4) 0.7725(2) 0.5029(2) 0.0430(12) Uani 1 1 d . . . . .
H28 H 0.899609 0.746182 0.492930 0.052 Uiso 1 1 calc R . . . .
C29 C 0.9902(4) 0.7948(2) 0.5612(2) 0.0545(14) Uani 1 1 d . . . . .
H29 H 0.948658 0.783649 0.591265 0.065 Uiso 1 1 calc R . . . .
C30 C 1.0788(5) 0.8330(3) 0.5762(3) 0.0646(17) Uani 1 1 d . . . . .
H30 H 1.098682 0.848373 0.616443 0.078 Uiso 1 1 calc R . . . .
C31 C 1.1377(4) 0.8485(3) 0.5327(3) 0.0672(18) Uani 1 1 d . . . . .
H31 H 1.199751 0.874169 0.543046 0.081 Uiso 1 1 calc R . . . .
C32 C 1.1086(4) 0.8273(2) 0.4739(3) 0.0522(14) Uani 1 1 d . . . . .
H32 H 1.149126 0.839836 0.443763 0.063 Uiso 1 1 calc R . . . .
C33 C 1.0590(3) 0.67549(19) 0.3874(2) 0.0333(11) Uani 1 1 d . . . . .
H33 H 0.993975 0.651031 0.393457 0.040 Uiso 1 1 calc R . . . .
C34 C 1.1153(3) 0.6512(2) 0.4406(2) 0.0384(11) Uani 1 1 d . . . . .
H34 H 1.112381 0.674232 0.477425 0.046 Uiso 1 1 calc R . . . .
C35 C 1.1757(4) 0.5936(2) 0.4404(3) 0.0483(14) Uani 1 1 d . . . . .
H35 H 1.214374 0.577684 0.477084 0.058 Uiso 1 1 calc R . . . .
C36 C 1.1800(4) 0.5594(2) 0.3878(3) 0.0513(15) Uani 1 1 d . . . . .
H36 H 1.220534 0.519501 0.388244 0.062 Uiso 1 1 calc R . . . .
C37 C 1.1261(4) 0.5828(2) 0.3346(3) 0.0489(14) Uani 1 1 d . . . . .
H37 H 1.128988 0.559078 0.298127 0.059 Uiso 1 1 calc R . . . .
C38 C 1.0675(3) 0.6410(2) 0.3340(2) 0.0418(12) Uani 1 1 d . . . . .
H38 H 1.032289 0.657846 0.296764 0.050 Uiso 1 1 calc R . . . .
C39 C 0.4528(3) 0.72403(18) 0.37002(18) 0.0241(9) Uani 1 1 d . . . . .
C40 C 0.3473(3) 0.7111(2) 0.3875(2) 0.0396(11) Uani 1 1 d . . . . .
H40A H 0.354444 0.704747 0.431251 0.059 Uiso 1 1 calc GR . . . .
H40B H 0.317087 0.670413 0.367047 0.059 Uiso 1 1 calc GR . . . .
H40C H 0.301495 0.749631 0.375616 0.059 Uiso 1 1 calc GR . . . .
C41 C 0.5184(3) 0.8011(2) 0.5006(2) 0.0337(10) Uani 1 1 d . . . . .
C42 C 0.4820(3) 0.81601(18) 0.44060(19) 0.0278(9) Uani 1 1 d . . . . .
C43 C 0.4929(4) 0.8445(2) 0.5452(2) 0.0466(13) Uani 1 1 d . . . . .
H43 H 0.516375 0.834710 0.586526 0.056 Uiso 1 1 calc R . . . .
C44 C 0.4339(4) 0.9014(2) 0.5297(2) 0.0519(14) Uani 1 1 d . . . . .
H44 H 0.418108 0.931063 0.560227 0.062 Uiso 1 1 calc R . . . .
C45 C 0.3983(4) 0.9153(2) 0.4707(2) 0.0469(13) Uani 1 1 d . . . . .
H45 H 0.356856 0.954347 0.460754 0.056 Uiso 1 1 calc R . . . .
C46 C 0.4214(3) 0.8734(2) 0.4247(2) 0.0370(11) Uani 1 1 d . . . . .
C47 C 0.3819(4) 0.8920(2) 0.3593(2) 0.0445(12) Uani 1 1 d . . . . .
H47 H 0.403592 0.855378 0.333197 0.053 Uiso 1 1 calc R . . . .
C48 C 0.4304(5) 0.9571(3) 0.3421(3) 0.0741(18) Uani 1 1 d . . . . .
H48A H 0.412639 0.993549 0.368147 0.111 Uiso 1 1 calc GR . . . .
H48B H 0.403644 0.967865 0.299943 0.111 Uiso 1 1 calc GR . . . .
H48C H 0.506476 0.951982 0.347006 0.111 Uiso 1 1 calc GR . . . .
C49 C 0.2636(4) 0.8976(3) 0.3462(3) 0.0684(17) Uani 1 1 d . . . . .
H49A H 0.240428 0.934267 0.370270 0.103 Uiso 1 1 calc GR . . . .
H49B H 0.232240 0.855136 0.356627 0.103 Uiso 1 1 calc GR . . . .
H49C H 0.241976 0.907128 0.303253 0.103 Uiso 1 1 calc GR . . . .
C50 C 0.5832(3) 0.7387(2) 0.5195(2) 0.0375(10) Uani 1 1 d . . . . .
H50 H 0.602792 0.718316 0.482038 0.045 Uiso 1 1 calc R . . . .
C51 C 0.6831(4) 0.7556(2) 0.5603(3) 0.0677(17) Uani 1 1 d . . . . .
H51A H 0.666889 0.772812 0.598742 0.102 Uiso 1 1 calc GR . . . .
H51B H 0.721283 0.789930 0.541147 0.102 Uiso 1 1 calc GR . . . .
H51C H 0.726082 0.714913 0.567597 0.102 Uiso 1 1 calc GR . . . .
C52 C 0.5218(5) 0.6867(2) 0.5477(3) 0.0735(19) Uani 1 1 d . . . . .
H52A H 0.503124 0.704487 0.585396 0.110 Uiso 1 1 calc GR . . . .
H52B H 0.564068 0.645923 0.556226 0.110 Uiso 1 1 calc GR . . . .
H52C H 0.458055 0.675800 0.519930 0.110 Uiso 1 1 calc GR . . . .
C53 C 0.4322(3) 0.63774(18) 0.29406(19) 0.0268(9) Uani 1 1 d . . . . .
C54 C 0.4498(3) 0.56930(19) 0.3065(2) 0.0311(10) Uani 1 1 d . . . . .
C55 C 0.3939(4) 0.5220(2) 0.2693(2) 0.0452(13) Uani 1 1 d . . . . .
H55 H 0.406216 0.475425 0.277303 0.054 Uiso 1 1 calc R . . . .
C56 C 0.3216(4) 0.5407(2) 0.2215(2) 0.0500(14) Uani 1 1 d . . . . .
H56 H 0.283088 0.507538 0.196881 0.060 Uiso 1 1 calc R . . . .
C57 C 0.3051(4) 0.6076(2) 0.2095(2) 0.0466(13) Uani 1 1 d . . . . .
H57 H 0.255000 0.620416 0.175942 0.056 Uiso 1 1 calc R . . . .
C58 C 0.3593(3) 0.6577(2) 0.2448(2) 0.0344(10) Uani 1 1 d . . . . .
C59 C 0.3377(4) 0.7309(2) 0.2282(2) 0.0427(11) Uani 1 1 d . . . . .
H59 H 0.382288 0.759102 0.258897 0.051 Uiso 1 1 calc R . . . .
C60 C 0.3683(5) 0.7467(3) 0.1672(2) 0.0650(16) Uani 1 1 d . . . . .
H60A H 0.325449 0.719856 0.136064 0.097 Uiso 1 1 calc GR . . . .
H60B H 0.442115 0.735747 0.167652 0.097 Uiso 1 1 calc GR . . . .
H60C H 0.356965 0.794722 0.158309 0.097 Uiso 1 1 calc GR . . . .
C61 C 0.2247(4) 0.7500(2) 0.2296(3) 0.0633(16) Uani 1 1 d . . . . .
H61A H 0.179331 0.724749 0.198465 0.095 Uiso 1 1 calc GR . . . .
H61B H 0.215545 0.798402 0.222060 0.095 Uiso 1 1 calc GR . . . .
H61C H 0.206347 0.739119 0.269312 0.095 Uiso 1 1 calc GR . . . .
C62 C 0.5261(3) 0.54557(19) 0.3601(2) 0.0352(11) Uani 1 1 d . . . . .
H62 H 0.574564 0.583875 0.373013 0.042 Uiso 1 1 calc R . . . .
C63 C 0.4694(4) 0.5284(3) 0.4132(3) 0.0607(15) Uani 1 1 d . . . . .
H63A H 0.433290 0.568567 0.424880 0.091 Uiso 1 1 calc GR . . . .
H63B H 0.520159 0.513091 0.447387 0.091 Uiso 1 1 calc GR . . . .
H63C H 0.418366 0.492583 0.401244 0.091 Uiso 1 1 calc GR . . . .
C64 C 0.5920(4) 0.4866(2) 0.3463(3) 0.0564(15) Uani 1 1 d . . . . .
H64A H 0.547307 0.447080 0.336428 0.085 Uiso 1 1 calc GR . . . .
H64B H 0.644266 0.476633 0.381586 0.085 Uiso 1 1 calc GR . . . .
H64C H 0.627295 0.497725 0.311937 0.085 Uiso 1 1 calc GR . . . .
N1 N 0.7973(2) 0.80718(14) 0.36367(15) 0.0227(7) Uani 1 1 d . . . . .
N2 N 0.7872(2) 0.69474(14) 0.36320(15) 0.0219(7) Uani 1 1 d . . . . .
N3 N 0.5142(2) 0.77402(14) 0.39501(15) 0.0248(7) Uani 1 1 d . . . . .
N4 N 0.4933(2) 0.68710(14) 0.33003(15) 0.0246(8) Uani 1 1 d . . . . .
P1 P 0.99452(8) 0.75722(5) 0.38085(5) 0.0281(2) Uani 1 1 d . . . . .

loop_
_atom_site_aniso_label
_atom_site_aniso_U_11
_atom_site_aniso_U_22
_atom_site_aniso_U_33
_atom_site_aniso_U_23
_atom_site_aniso_U_13
_atom_site_aniso_U_12
Lu1 0.02053(9) 0.02168(9) 0.02449(10) 0.00179(7) 0.00326(6) -0.00052(7)
C1 0.054(3) 0.051(3) 0.043(3) 0.023(2) 0.002(3) -0.002(2)
C2 0.024(2) 0.0224(19) 0.0175(19) -0.0009(16) 0.0040(16) 0.0007(15)
C3 0.022(2) 0.0176(18) 0.034(3) -0.0002(17) 0.0050(18) 0.0012(15)
C4 0.025(2) 0.026(2) 0.037(3) -0.0055(18) 0.011(2) -0.0003(16)
C5 0.039(3) 0.034(2) 0.050(3) -0.016(2) 0.016(2) 0.0008(19)
C6 0.041(3) 0.022(2) 0.072(4) -0.006(2) 0.011(3) 0.0060(19)
C7 0.038(3) 0.024(2) 0.057(4) 0.008(2) 0.003(2) 0.0040(18)
C8 0.024(2) 0.023(2) 0.040(3) 0.0027(18) 0.002(2) -0.0011(16)
C9 0.049(3) 0.027(2) 0.032(3) 0.0077(19) -0.003(2) -0.0003(19)
C10 0.047(3) 0.072(3) 0.042(3) 0.019(3) -0.001(3) -0.010(3)
C11 0.043(3) 0.053(3) 0.041(3) -0.002(2) 0.004(2) 0.009(2)
C12 0.042(3) 0.034(2) 0.034(3) -0.007(2) 0.015(2) -0.0026(19)
C13 0.059(4) 0.083(4) 0.035(3) -0.004(3) 0.020(3) 0.007(3)
C14 0.049(3) 0.058(3) 0.046(3) 0.004(2) 0.002(3) 0.003(2)
C15 0.020(2) 0.0198(19) 0.032(3) 0.0027(17) 0.0020(18) 0.0015(15)
C16 0.026(2) 0.0211(19) 0.035(3) -0.0031(17) 0.005(2) 0.0011(15)
C17 0.046(3) 0.024(2) 0.052(3) -0.010(2) 0.005(3) -0.0093(19)
C18 0.054(3) 0.030(2) 0.065(4) 0.001(2) 0.021(3) -0.015(2)
C19 0.046(3) 0.032(2) 0.051(3) 0.008(2) 0.016(2) -0.004(2)
C20 0.032(3) 0.023(2) 0.042(3) 0.0010(19) 0.008(2) 0.0036(17)
C21 0.049(3) 0.035(2) 0.042(3) 0.000(2) 0.018(2) 0.001(2)
C22 0.071(4) 0.077(4) 0.051(4) 0.011(3) 0.025(3) 0.030(3)
C23 0.054(3) 0.062(3) 0.039(3) 0.003(2) 0.006(3) 0.003(3)
C24 0.048(3) 0.023(2) 0.035(3) -0.0041(18) 0.011(2) -0.0027(18)
C25 0.086(4) 0.045(3) 0.038(3) -0.011(2) 0.006(3) -0.008(3)
C26 0.038(3) 0.047(3) 0.065(4) -0.010(3) 0.017(3) 0.001(2)
C27 0.025(2) 0.026(2) 0.044(3) -0.0029(19) -0.004(2) 0.0019(17)
C28 0.044(3) 0.042(3) 0.040(3) -0.006(2) -0.002(2) -0.007(2)
C29 0.069(4) 0.052(3) 0.041(3) -0.005(2) 0.004(3) 0.004(3)
C30 0.064(4) 0.067(4) 0.053(4) -0.013(3) -0.021(3) -0.001(3)
C31 0.047(4) 0.063(3) 0.082(5) -0.024(3) -0.020(3) -0.013(3)
C32 0.036(3) 0.054(3) 0.065(4) -0.008(3) 0.003(3) -0.009(2)
C33 0.015(2) 0.034(2) 0.052(3) 0.007(2) 0.009(2) -0.0037(17)
C34 0.029(3) 0.035(2) 0.054(3) 0.010(2) 0.012(2) 0.0026(18)
C35 0.033(3) 0.035(2) 0.077(4) 0.015(3) 0.007(3) 0.004(2)
C36 0.034(3) 0.028(2) 0.094(5) 0.005(3) 0.017(3) 0.0028(19)
C37 0.039(3) 0.034(2) 0.077(4) -0.019(3) 0.018(3) -0.001(2)
C38 0.033(3) 0.041(3) 0.052(3) -0.008(2) 0.008(2) -0.004(2)
C39 0.025(2) 0.0245(19) 0.022(2) 0.0052(16) 0.0038(18) 0.0001(16)
C40 0.027(3) 0.040(2) 0.055(3) -0.009(2) 0.017(2) -0.0080(19)
C41 0.039(3) 0.032(2) 0.031(3) -0.0068(19) 0.010(2) 0.0021(18)
C42 0.027(2) 0.028(2) 0.031(3) -0.0067(18) 0.0093(19) -0.0016(16)
C43 0.059(3) 0.046(3) 0.035(3) -0.008(2) 0.007(3) 0.008(2)
C44 0.061(4) 0.044(3) 0.052(4) -0.018(2) 0.013(3) 0.014(2)
C45 0.059(3) 0.034(2) 0.049(3) -0.005(2) 0.014(3) 0.017(2)
C46 0.037(3) 0.034(2) 0.041(3) -0.001(2) 0.008(2) 0.0090(19)
C47 0.055(3) 0.038(2) 0.041(3) 0.003(2) 0.007(2) 0.018(2)
C48 0.075(4) 0.075(4) 0.069(5) 0.030(3) 0.002(3) 0.002(3)
C49 0.060(4) 0.080(4) 0.061(4) 0.010(3) -0.004(3) 0.015(3)
C50 0.046(3) 0.042(2) 0.026(2) -0.003(2) 0.008(2) 0.010(2)
C51 0.058(4) 0.059(3) 0.081(4) 0.011(3) -0.009(3) 0.009(3)
C52 0.072(4) 0.040(3) 0.114(6) 0.017(3) 0.030(4) 0.010(3)
C53 0.027(2) 0.028(2) 0.027(2) -0.0079(18) 0.0093(19) -0.0055(16)
C54 0.030(2) 0.031(2) 0.034(3) -0.0094(19) 0.010(2) -0.0061(17)
C55 0.036(3) 0.032(2) 0.067(4) -0.021(2) 0.005(3) -0.0090(19)
C56 0.039(3) 0.050(3) 0.058(4) -0.029(3) 0.000(3) -0.006(2)
C57 0.034(3) 0.060(3) 0.042(3) -0.016(2) -0.006(2) -0.003(2)
C58 0.027(2) 0.043(2) 0.032(3) -0.008(2) 0.002(2) 0.0002(18)
C59 0.040(3) 0.049(3) 0.036(3) -0.004(2) -0.004(2) -0.001(2)
C60 0.075(4) 0.070(4) 0.049(3) 0.010(3) 0.007(3) 0.001(3)
C61 0.043(3) 0.062(3) 0.081(4) -0.011(3) -0.002(3) 0.016(3)
C62 0.036(3) 0.025(2) 0.044(3) 0.0003(19) 0.005(2) -0.0029(17)
C63 0.054(4) 0.075(4) 0.055(4) 0.016(3) 0.015(3) 0.008(3)
C64 0.042(3) 0.049(3) 0.075(4) -0.011(3) 0.000(3) 0.010(2)
N1 0.0214(18) 0.0193(15) 0.027(2) -0.0018(13) 0.0037(15) 0.0008(12)
N2 0.0178(17) 0.0189(15) 0.029(2) 0.0012(13) 0.0033(15) 0.0015(12)
N3 0.0243(18) 0.0249(16) 0.0254(19) -0.0027(14) 0.0046(15) -0.0029(13)
N4 0.0200(18) 0.0247(16) 0.030(2) -0.0056(15) 0.0079(15) -0.0072(13)
P1 0.0226(5) 0.0259(5) 0.0359(6) 0.0027(5) 0.0053(5) 0.0017(4)

loop_
_atom_type_symbol
_atom_type_description
_atom_type_scat_dispersion_real
_atom_type_scat_dispersion_imag
_atom_type_scat_source
C C 0.0033 0.0016 'International Tables Vol C Tables 4.2.6.8 and 6.1.1.4'
H H 0.0000 0.0000 'International Tables Vol C Tables 4.2.6.8 and 6.1.1.4'
Lu Lu -0.4720 5.8584 'International Tables Vol C Tables 4.2.6.8 and 6.1.1.4'
N N 0.0061 0.0033 'International Tables Vol C Tables 4.2.6.8 and 6.1.1.4'
P P 0.1023 0.0942 'International Tables Vol C Tables 4.2.6.8 and 6.1.1.4'

loop_
_geom_angle_atom_site_label_1
_geom_angle_atom_site_label_2
_geom_angle_atom_site_label_3
_geom_angle
_geom_angle_site_symmetry_1
_geom_angle_site_symmetry_3
_geom_angle_publ_flag
C1 Lu1 C2 111.18(15) . . ?
C1 Lu1 C39 105.57(15) . . ?
C1 Lu1 N2 127.61(16) . . ?
C39 Lu1 C2 142.95(11) . . ?
N1 Lu1 C1 93.43(15) . . ?
N1 Lu1 C2 29.06(10) . . ?
N1 Lu1 C39 146.05(12) . . ?
N1 Lu1 N2 57.84(11) . . ?
N1 Lu1 N4 163.78(11) . . ?
N2 Lu1 C2 28.88(10) . . ?
N2 Lu1 C39 122.68(11) . . ?
N3 Lu1 C1 107.38(16) . . ?
N3 Lu1 C2 127.89(12) . . ?
N3 Lu1 C39 29.75(11) . . ?
N3 Lu1 N1 117.81(12) . . ?
N3 Lu1 N2 124.47(12) . . ?
N3 Lu1 N4 59.17(11) . . ?
N4 Lu1 C1 102.68(15) . . ?
N4 Lu1 C2 137.85(11) . . ?
N4 Lu1 C39 29.51(11) . . ?
N4 Lu1 N2 109.29(11) . . ?
Lu1 C1 H1A 109.5 . . ?
Lu1 C1 H1B 109.5 . . ?
Lu1 C1 H1C 109.5 . . ?
H1A C1 H1B 109.5 . . ?
H1A C1 H1C 109.5 . . ?
H1B C1 H1C 109.5 . . ?
N1 C2 Lu1 57.00(18) . . ?
N1 C2 P1 114.2(3) . . ?
N2 C2 Lu1 57.43(18) . . ?
N2 C2 N1 114.2(3) . . ?
N2 C2 P1 131.5(3) . . ?
P1 C2 Lu1 167.94(18) . . ?
C4 C3 N2 116.9(3) . . ?
C8 C3 C4 121.2(3) . . ?
C8 C3 N2 121.6(4) . . ?
C3 C4 C12 121.2(3) . . ?
C5 C4 C3 118.0(4) . . ?
C5 C4 C12 120.8(4) . . ?
C4 C5 H5 119.5 . . ?
C6 C5 C4 120.9(4) . . ?
C6 C5 H5 119.5 . . ?
C5 C6 H6 119.9 . . ?
C7 C6 C5 120.3(4) . . ?
C7 C6 H6 119.9 . . ?
C6 C7 H7 119.3 . . ?
C6 C7 C8 121.4(4) . . ?
C8 C7 H7 119.3 . . ?
C3 C8 C7 118.1(4) . . ?
C3 C8 C9 122.6(3) . . ?
C7 C8 C9 119.2(4) . . ?
C8 C9 H9 107.6 . . ?
C8 C9 C11 110.7(4) . . ?
C10 C9 C8 113.6(4) . . ?
C10 C9 H9 107.6 . . ?
C10 C9 C11 109.3(4) . . ?
C11 C9 H9 107.6 . . ?
C9 C10 H10A 109.5 . . ?
C9 C10 H10B 109.5 . . ?
C9 C10 H10C 109.5 . . ?
H10A C10 H10B 109.5 . . ?
H10A C10 H10C 109.5 . . ?
H10B C10 H10C 109.5 . . ?
C9 C11 H11A 109.5 . . ?
C9 C11 H11B 109.5 . . ?
C9 C11 H11C 109.5 . . ?
H11A C11 H11B 109.5 . . ?
H11A C11 H11C 109.5 . . ?
H11B C11 H11C 109.5 . . ?
C4 C12 H12 107.4 . . ?
C4 C12 C13 115.1(4) . . ?
C4 C12 C14 109.2(4) . . ?
C13 C12 H12 107.4 . . ?
C14 C12 H12 107.4 . . ?
C14 C12 C13 110.2(4) . . ?
C12 C13 H13A 109.5 . . ?
C12 C13 H13B 109.5 . . ?
C12 C13 H13C 109.5 . . ?
H13A C13 H13B 109.5 . . ?
H13A C13 H13C 109.5 . . ?
H13B C13 H13C 109.5 . . ?
C12 C14 H14A 109.5 . . ?
C12 C14 H14B 109.5 . . ?
C12 C14 H14C 109.5 . . ?
H14A C14 H14B 109.5 . . ?
H14A C14 H14C 109.5 . . ?
H14B C14 H14C 109.5 . . ?
C16 C15 N1 117.7(4) . . ?
C20 C15 C16 120.8(3) . . ?
C20 C15 N1 121.4(3) . . ?
C15 C16 C24 121.4(3) . . ?
C17 C16 C15 117.4(4) . . ?
C17 C16 C24 121.0(4) . . ?
C16 C17 H17 119.1 . . ?
C18 C17 C16 121.7(4) . . ?
C18 C17 H17 119.1 . . ?
C17 C18 H18 119.8 . . ?
C17 C18 C19 120.5(4) . . ?
C19 C18 H18 119.8 . . ?
C18 C19 H19 119.4 . . ?
C18 C19 C20 121.2(5) . . ?
C20 C19 H19 119.4 . . ?
C15 C20 C21 124.1(4) . . ?
C19 C20 C15 118.0(4) . . ?
C19 C20 C21 117.7(4) . . ?
C20 C21 H21 108.1 . . ?
C20 C21 C22 113.1(4) . . ?
C22 C21 H21 108.1 . . ?
C23 C21 C20 111.4(4) . . ?
C23 C21 H21 108.1 . . ?
C23 C21 C22 107.8(4) . . ?
C21 C22 H22A 109.5 . . ?
C21 C22 H22B 109.5 . . ?
C21 C22 H22C 109.5 . . ?
H22A C22 H22B 109.5 . . ?
H22A C22 H22C 109.5 . . ?
H22B C22 H22C 109.5 . . ?
C21 C23 H23A 109.5 . . ?
C21 C23 H23B 109.5 . . ?
C21 C23 H23C 109.5 . . ?
H23A C23 H23B 109.5 . . ?
H23A C23 H23C 109.5 . . ?
H23B C23 H23C 109.5 . . ?
C16 C24 H24 107.9 . . ?
C16 C24 C25 115.2(4) . . ?
C16 C24 C26 108.4(4) . . ?
C25 C24 H24 107.9 . . ?
C25 C24 C26 109.3(4) . . ?
C26 C24 H24 107.9 . . ?
C24 C25 H25A 109.5 . . ?
C24 C25 H25B 109.5 . . ?
C24 C25 H25C 109.5 . . ?
H25A C25 H25B 109.5 . . ?
H25A C25 H25C 109.5 . . ?
H25B C25 H25C 109.5 . . ?
C24 C26 H26A 109.5 . . ?
C24 C26 H26B 109.5 . . ?
C24 C26 H26C 109.5 . . ?
H26A C26 H26B 109.5 . . ?
H26A C26 H26C 109.5 . . ?
H26B C26 H26C 109.5 . . ?
C28 C27 C32 118.9(5) . . ?
C28 C27 P1 124.5(3) . . ?
C32 C27 P1 116.6(4) . . ?
C27 C28 H28 119.8 . . ?
C27 C28 C29 120.5(5) . . ?
C29 C28 H28 119.8 . . ?
C28 C29 H29 119.8 . . ?
C30 C29 C28 120.4(6) . . ?
C30 C29 H29 119.8 . . ?
C29 C30 H30 120.4 . . ?
C31 C30 C29 119.2(5) . . ?
C31 C30 H30 120.4 . . ?
C30 C31 H31 119.5 . . ?
C30 C31 C32 120.9(5) . . ?
C32 C31 H31 119.5 . . ?
C27 C32 C31 120.1(5) . . ?
C27 C32 H32 120.0 . . ?
C31 C32 H32 120.0 . . ?
C34 C33 H33 93.3 . . ?
C34 C33 C38 117.9(4) . . ?
C34 C33 P1 123.6(4) . . ?
C38 C33 H33 93.3 . . ?
C38 C33 P1 117.6(3) . . ?
P1 C33 H33 93.3 . . ?
C33 C34 H34 119.8 . . ?
C35 C34 C33 120.5(5) . . ?
C35 C34 H34 119.8 . . ?
C34 C35 H35 119.7 . . ?
C36 C35 C34 120.6(5) . . ?
C36 C35 H35 119.7 . . ?
C35 C36 H36 120.0 . . ?
C37 C36 C35 120.1(4) . . ?
C37 C36 H36 120.0 . . ?
C36 C37 H37 120.1 . . ?
C36 C37 C38 119.9(5) . . ?
C38 C37 H37 120.1 . . ?
C33 C38 H38 119.4 . . ?
C37 C38 C33 121.1(5) . . ?
C37 C38 H38 119.4 . . ?
C40 C39 Lu1 175.4(3) . . ?
N3 C39 Lu1 56.2(2) . . ?
N3 C39 C40 121.6(4) . . ?
N4 C39 Lu1 58.92(19) . . ?
N4 C39 C40 123.6(3) . . ?
N4 C39 N3 114.8(3) . . ?
C39 C40 H40A 109.5 . . ?
C39 C40 H40B 109.5 . . ?
C39 C40 H40C 109.5 . . ?
H40A C40 H40B 109.5 . . ?
H40A C40 H40C 109.5 . . ?
H40B C40 H40C 109.5 . . ?
C42 C41 C43 118.8(4) . . ?
C42 C41 C50 122.4(4) . . ?
C43 C41 C50 118.9(4) . . ?
C41 C42 C46 121.0(4) . . ?
C41 C42 N3 118.4(3) . . ?
C46 C42 N3 120.4(4) . . ?
C41 C43 H43 119.8 . . ?
C44 C43 C41 120.3(5) . . ?
C44 C43 H43 119.8 . . ?
C43 C44 H44 119.8 . . ?
C45 C44 C43 120.4(4) . . ?
C45 C44 H44 119.8 . . ?
C44 C45 H45 119.3 . . ?
C44 C45 C46 121.3(4) . . ?
C46 C45 H45 119.3 . . ?
C42 C46 C47 122.4(4) . . ?
C45 C46 C42 118.2(4) . . ?
C45 C46 C47 119.4(4) . . ?
C46 C47 H47 107.8 . . ?
C48 C47 C46 111.2(4) . . ?
C48 C47 H47 107.8 . . ?
C48 C47 C49 109.5(4) . . ?
C49 C47 C46 112.6(4) . . ?
C49 C47 H47 107.8 . . ?
C47 C48 H48A 109.5 . . ?
C47 C48 H48B 109.5 . . ?
C47 C48 H48C 109.5 . . ?
H48A C48 H48B 109.5 . . ?
H48A C48 H48C 109.5 . . ?
H48B C48 H48C 109.5 . . ?
C47 C49 H49A 109.5 . . ?
C47 C49 H49B 109.5 . . ?
C47 C49 H49C 109.5 . . ?
H49A C49 H49B 109.5 . . ?
H49A C49 H49C 109.5 . . ?
H49B C49 H49C 109.5 . . ?
C41 C50 H50 107.2 . . ?
C51 C50 C41 112.1(4) . . ?
C51 C50 H50 107.2 . . ?
C52 C50 C41 111.8(4) . . ?
C52 C50 H50 107.2 . . ?
C52 C50 C51 111.0(4) . . ?
C50 C51 H51A 109.5 . . ?
C50 C51 H51B 109.5 . . ?
C50 C51 H51C 109.5 . . ?
H51A C51 H51B 109.5 . . ?
H51A C51 H51C 109.5 . . ?
H51B C51 H51C 109.5 . . ?
C50 C52 H52A 109.5 . . ?
C50 C52 H52B 109.5 . . ?
C50 C52 H52C 109.5 . . ?
H52A C52 H52B 109.5 . . ?
H52A C52 H52C 109.5 . . ?
H52B C52 H52C 109.5 . . ?
C54 C53 N4 119.6(4) . . ?
C58 C53 C54 120.2(4) . . ?
C58 C53 N4 120.1(3) . . ?
C53 C54 C62 121.9(3) . . ?
C55 C54 C53 118.9(4) . . ?
C55 C54 C62 119.1(4) . . ?
C54 C55 H55 119.2 . . ?
C56 C55 C54 121.5(4) . . ?
C56 C55 H55 119.2 . . ?
C55 C56 H56 120.4 . . ?
C55 C56 C57 119.2(4) . . ?
C57 C56 H56 120.4 . . ?
C56 C57 H57 119.0 . . ?
C56 C57 C58 122.1(5) . . ?
C58 C57 H57 119.0 . . ?
C53 C58 C59 122.9(4) . . ?
C57 C58 C53 118.0(4) . . ?
C57 C58 C59 119.1(4) . . ?
C58 C59 H59 107.6 . . ?
C58 C59 C60 110.9(4) . . ?
C58 C59 C61 112.2(4) . . ?
C60 C59 H59 107.6 . . ?
C60 C59 C61 110.7(4) . . ?
C61 C59 H59 107.6 . . ?
C59 C60 H60A 109.5 . . ?
C59 C60 H60B 109.5 . . ?
C59 C60 H60C 109.5 . . ?
H60A C60 H60B 109.5 . . ?
H60A C60 H60C 109.5 . . ?
H60B C60 H60C 109.5 . . ?
C59 C61 H61A 109.5 . . ?
C59 C61 H61B 109.5 . . ?
C59 C61 H61C 109.5 . . ?
H61A C61 H61B 109.5 . . ?
H61A C61 H61C 109.5 . . ?
H61B C61 H61C 109.5 . . ?
C54 C62 H62 107.4 . . ?
C54 C62 C63 110.7(4) . . ?
C63 C62 H62 107.4 . . ?
C64 C62 C54 113.6(4) . . ?
C64 C62 H62 107.4 . . ?
C64 C62 C63 110.0(4) . . ?
C62 C63 H63A 109.5 . . ?
C62 C63 H63B 109.5 . . ?
C62 C63 H63C 109.5 . . ?
H63A C63 H63B 109.5 . . ?
H63A C63 H63C 109.5 . . ?
H63B C63 H63C 109.5 . . ?
C62 C64 H64A 109.5 . . ?
C62 C64 H64B 109.5 . . ?
C62 C64 H64C 109.5 . . ?
H64A C64 H64B 109.5 . . ?
H64A C64 H64C 109.5 . . ?
H64B C64 H64C 109.5 . . ?
C2 N1 Lu1 93.9(2) . . ?
C2 N1 C15 121.6(3) . . ?
C15 N1 Lu1 141.0(2) . . ?
C2 N2 Lu1 93.7(2) . . ?
C2 N2 C3 125.9(3) . . ?
C3 N2 Lu1 138.4(2) . . ?
C39 N3 Lu1 94.1(2) . . ?
C39 N3 C42 120.7(3) . . ?
C42 N3 Lu1 145.1(2) . . ?
C39 N4 Lu1 91.6(2) . . ?
C39 N4 C53 121.2(3) . . ?
C53 N4 Lu1 144.7(3) . . ?
C27 P1 C2 101.12(18) . . ?
C33 P1 C2 111.76(17) . . ?
C33 P1 C27 101.9(2) . . ?

loop_
_geom_bond_atom_site_label_1
_geom_bond_atom_site_label_2
_geom_bond_distance
_geom_bond_site_symmetry_2
_geom_bond_publ_flag
Lu1 C1 2.308(4) . ?
Lu1 C2 2.742(4) . ?
Lu1 C39 2.694(4) . ?
Lu1 N1 2.305(3) . ?
Lu1 N2 2.316(3) . ?
Lu1 N3 2.244(3) . ?
Lu1 N4 2.308(3) . ?
C1 H1A 0.9800 . ?
C1 H1B 0.9800 . ?
C1 H1C 0.9800 . ?
C2 N1 1.335(4) . ?
C2 N2 1.327(4) . ?
C2 P1 1.878(4) . ?
C3 C4 1.411(6) . ?
C3 C8 1.393(6) . ?
C3 N2 1.432(4) . ?
C4 C5 1.394(5) . ?
C4 C12 1.503(6) . ?
C5 H5 0.9500 . ?
C5 C6 1.379(7) . ?
C6 H6 0.9500 . ?
C6 C7 1.367(7) . ?
C7 H7 0.9500 . ?
C7 C8 1.396(5) . ?
C8 C9 1.521(6) . ?
C9 H9 1.0000 . ?
C9 C10 1.515(6) . ?
C9 C11 1.521(6) . ?
C10 H10A 0.9800 . ?
C10 H10B 0.9800 . ?
C10 H10C 0.9800 . ?
C11 H11A 0.9800 . ?
C11 H11B 0.9800 . ?
C11 H11C 0.9800 . ?
C12 H12 1.0000 . ?
C12 C13 1.527(6) . ?
C12 C14 1.522(6) . ?
C13 H13A 0.9800 . ?
C13 H13B 0.9800 . ?
C13 H13C 0.9800 . ?
C14 H14A 0.9800 . ?
C14 H14B 0.9800 . ?
C14 H14C 0.9800 . ?
C15 C16 1.413(5) . ?
C15 C20 1.411(6) . ?
C15 N1 1.436(5) . ?
C16 C17 1.392(5) . ?
C16 C24 1.494(6) . ?
C17 H17 0.9500 . ?
C17 C18 1.365(7) . ?
C18 H18 0.9500 . ?
C18 C19 1.365(7) . ?
C19 H19 0.9500 . ?
C19 C20 1.390(6) . ?
C20 C21 1.516(6) . ?
C21 H21 1.0000 . ?
C21 C22 1.538(7) . ?
C21 C23 1.514(6) . ?
C22 H22A 0.9800 . ?
C22 H22B 0.9800 . ?
C22 H22C 0.9800 . ?
C23 H23A 0.9800 . ?
C23 H23B 0.9800 . ?
C23 H23C 0.9800 . ?
C24 H24 1.0000 . ?
C24 C25 1.511(6) . ?
C24 C26 1.523(6) . ?
C25 H25A 0.9800 . ?
C25 H25B 0.9800 . ?
C25 H25C 0.9800 . ?
C26 H26A 0.9800 . ?
C26 H26B 0.9800 . ?
C26 H26C 0.9800 . ?
C27 C28 1.379(6) . ?
C27 C32 1.379(6) . ?
C27 P1 1.835(5) . ?
C28 H28 0.9500 . ?
C28 C29 1.380(7) . ?
C29 H29 0.9500 . ?
C29 C30 1.374(7) . ?
C30 H30 0.9500 . ?
C30 C31 1.364(8) . ?
C31 H31 0.9500 . ?
C31 C32 1.383(8) . ?
C32 H32 0.9500 . ?
C33 H33 1.0000 . ?
C33 C34 1.387(6) . ?
C33 C38 1.398(6) . ?
C33 P1 1.820(4) . ?
C34 H34 0.9500 . ?
C34 C35 1.386(6) . ?
C35 H35 0.9500 . ?
C35 C36 1.370(7) . ?
C36 H36 0.9500 . ?
C36 C37 1.369(7) . ?
C37 H37 0.9500 . ?
C37 C38 1.381(6) . ?
C38 H38 0.9500 . ?
C39 C40 1.501(5) . ?
C39 N3 1.340(5) . ?
C39 N4 1.328(5) . ?
C40 H40A 0.9800 . ?
C40 H40B 0.9800 . ?
C40 H40C 0.9800 . ?
C41 C42 1.388(6) . ?
C41 C43 1.398(6) . ?
C41 C50 1.520(6) . ?
C42 C46 1.398(5) . ?
C42 N3 1.430(5) . ?
C43 H43 0.9500 . ?
C43 C44 1.378(6) . ?
C44 H44 0.9500 . ?
C44 C45 1.361(7) . ?
C45 H45 0.9500 . ?
C45 C46 1.394(6) . ?
C46 C47 1.523(6) . ?
C47 H47 1.0000 . ?
C47 C48 1.513(7) . ?
C47 C49 1.521(7) . ?
C48 H48A 0.9800 . ?
C48 H48B 0.9800 . ?
C48 H48C 0.9800 . ?
C49 H49A 0.9800 . ?
C49 H49B 0.9800 . ?
C49 H49C 0.9800 . ?
C50 H50 1.0000 . ?
C50 C51 1.505(7) . ?
C50 C52 1.501(7) . ?
C51 H51A 0.9800 . ?
C51 H51B 0.9800 . ?
C51 H51C 0.9800 . ?
C52 H52A 0.9800 . ?
C52 H52B 0.9800 . ?
C52 H52C 0.9800 . ?
C53 C54 1.398(5) . ?
C53 C58 1.398(6) . ?
C53 N4 1.429(5) . ?
C54 C55 1.385(6) . ?
C54 C62 1.511(6) . ?
C55 H55 0.9500 . ?
C55 C56 1.364(7) . ?
C56 H56 0.9500 . ?
C56 C57 1.366(6) . ?
C57 H57 0.9500 . ?
C57 C58 1.392(6) . ?
C58 C59 1.514(6) . ?
C59 H59 1.0000 . ?
C59 C60 1.516(7) . ?
C59 C61 1.518(7) . ?
C60 H60A 0.9800 . ?
C60 H60B 0.9800 . ?
C60 H60C 0.9800 . ?
C61 H61A 0.9800 . ?
C61 H61B 0.9800 . ?
C61 H61C 0.9800 . ?
C62 H62 1.0000 . ?
C62 C63 1.530(7) . ?
C62 C64 1.509(6) . ?
C63 H63A 0.9800 . ?
C63 H63B 0.9800 . ?
C63 H63C 0.9800 . ?
C64 H64A 0.9800 . ?
C64 H64B 0.9800 . ?
C64 H64C 0.9800 . ?
